data_4339999
loop_
_publ_author_name
'Yun, Lin'
'Vazquez-Lima, Hugo'
'Fang, Huayi'
'Yao, Zhengmin'
'Geisberger, Georg'
'Dietl, Christian'
'Ghosh, Abhik'
'Brothers, Penelope J.'
'Fu, Xuefeng'

_publ_section_title
;
 Synthesis and Reactivity Studies of a Tin(II) Corrole Complex.
;
_journal_issue 13
_journal_name_full 'Inorganic chemistry'
_journal_page_first 7047
_journal_page_last 7054
_journal_paper_doi 10.1021/ic501103c
_journal_volume 53
_journal_year 2014
_chemical_formula_sum 'C43.5 H36.5 Cl N4 Sn'
_chemical_formula_weight 769.40
_chemical_name_systematic
;
 ?
;
_space_group_crystal_system triclinic
_space_group_IT_number 2
_space_group_name_Hall '-P 1'
_space_group_name_H-M_alt 'P -1'
_symmetry_space_group_name_Hall '-P 1'
_symmetry_space_group_name_H-M 'P -1'
_atom_sites_solution_hydrogens geom
_audit_creation_method SHELXL-2014
_cell_angle_alpha 79.258(6)
_cell_angle_beta 84.779(6)
_cell_angle_gamma 71.547(6)
_cell_formula_units_Z 2
_cell_length_a 10.3832(9)
_cell_length_b 11.3852(11)
_cell_length_c 16.1191(14)
_cell_measurement_reflns_used 5476
_cell_measurement_temperature 90(2)
_cell_measurement_theta_max 27.96
_cell_measurement_theta_min 1.912
_cell_volume 1774.8(3)
_computing_cell_refinement 'SMART '
_computing_data_collection 'SMART (Siemens, 1995)'
_computing_data_reduction 'SAINT (Siemens, 1995)'
_computing_publication_material 'WinGX (Farrugia, 1999)'
_computing_structure_refinement 'SHELXL-2014 (Sheldrick, 2014)'
_computing_structure_solution 'SHELXS97 (Sheldrick, 1997)'
_diffrn_ambient_temperature 90(2)
_diffrn_measured_fraction_theta_full 0.996
_diffrn_measured_fraction_theta_max 0.985
_diffrn_measurement_device_type 'Siemens SMART APEX2 CCD'
_diffrn_measurement_method '\w scans'
_diffrn_radiation_monochromator graphite
_diffrn_radiation_type MoK\a
_diffrn_radiation_wavelength 0.71073
_diffrn_reflns_av_R_equivalents 0.0843
_diffrn_reflns_av_unetI/netI 0.0742
_diffrn_reflns_Laue_measured_fraction_full 0.996
_diffrn_reflns_Laue_measured_fraction_max 0.985
_diffrn_reflns_limit_h_max 13
_diffrn_reflns_limit_h_min -13
_diffrn_reflns_limit_k_max 15
_diffrn_reflns_limit_k_min -14
_diffrn_reflns_limit_l_max 21
_diffrn_reflns_limit_l_min -21
_diffrn_reflns_number 40385
_diffrn_reflns_point_group_measured_fraction_full 0.996
_diffrn_reflns_point_group_measured_fraction_max 0.985
_diffrn_reflns_theta_full 25.242
_diffrn_reflns_theta_max 27.969
_diffrn_reflns_theta_min 1.912
_diffrn_source 'fine-focus sealed tube'
_exptl_absorpt_coefficient_mu 0.833
_exptl_absorpt_correction_T_max 0.936
_exptl_absorpt_correction_T_min 0.710
_exptl_absorpt_correction_type multi-scan
_exptl_absorpt_process_details 'SADABS (Sheldrick, 1996)'
_exptl_crystal_colour purple
_exptl_crystal_density_diffrn 1.440
_exptl_crystal_description needle
_exptl_crystal_F_000 785
_exptl_crystal_size_max 0.160
_exptl_crystal_size_mid 0.080
_exptl_crystal_size_min 0.080
_refine_diff_density_max 0.559
_refine_diff_density_min -0.638
_refine_diff_density_rms 0.100
_refine_ls_extinction_method none
_refine_ls_goodness_of_fit_ref 1.011
_refine_ls_hydrogen_treatment constr
_refine_ls_matrix_type full
_refine_ls_number_parameters 454
_refine_ls_number_reflns 8410
_refine_ls_number_restraints 0
_refine_ls_restrained_S_all 1.011
_refine_ls_R_factor_all 0.0710
_refine_ls_R_factor_gt 0.0434
_refine_ls_shift/su_max 0.000
_refine_ls_shift/su_mean 0.000
_refine_ls_structure_factor_coef Fsqd
_refine_ls_weighting_details 'w=1/[\s^2^(Fo^2^)+(0.0422P)^2^+0.6151P] where P=(Fo^2^+2Fc^2^)/3'
_refine_ls_weighting_scheme calc
_refine_ls_wR_factor_gt 0.0897
_refine_ls_wR_factor_ref 0.1003
_reflns_Friedel_coverage 0.000
_reflns_number_gt 6288
_reflns_number_total 8410
_reflns_threshold_expression 'I > 2\s(I)'
_cod_data_source_file ic501103c_si_002.cif
_cod_data_source_block (TTC)Sn-Cl
_cod_depositor_comments
;
The following automatic conversions were performed:

'_exptl_absorpt_correction_type' value 'Multi-scan' changed to
'multi-scan' according to
/usr/data/users/saulius/crontab/automatic-downloads/rss-feeds/ACS/lib/dictionaries/cif_core.dic
dictionary named 'cif_core.dic' version 2.4.2 from 2011-04-26.

Automatic conversion script
Id: cif_fix_values 2281 2013-09-26 08:29:07Z andrius 

 Adding full bibliography for 4339997--4339999.cif.
;
_cod_original_formula_sum 'C43.50 H36.50 Cl N4 Sn'
_cod_database_code 4339999
_shelx_space_group_comment
;
The symmetry employed for this shelxl refinement is uniquely defined
by the following loop, which should always be used as a source of
symmetry information in preference to the above space-group names.
They are only intended as comments.
;
_shelx_estimated_absorpt_t_min 0.878
_shelx_estimated_absorpt_t_max 0.936
_shelxl_version_number 2014-1

loop_
_space_group_symop_operation_xyz
'x, y, z'
'-x, -y, -z'

loop_
_atom_site_label
_atom_site_type_symbol
_atom_site_fract_x
_atom_site_fract_y
_atom_site_fract_z
_atom_site_U_iso_or_equiv
_atom_site_adp_type
_atom_site_occupancy
_atom_site_site_symmetry_order
_atom_site_calc_flag
_atom_site_refinement_flags_posn
_atom_site_refinement_flags_adp
_atom_site_refinement_flags_occupancy
C1 C 0.1642(3) 0.0201(3) 0.4575(2) 0.0252(7) Uani 1 1 d . . .
C2 C 0.2327(3) -0.0895(3) 0.5127(2) 0.0282(8) Uani 1 1 d . . .
H2 H 0.2591 -0.0929 0.5669 0.034 Uiso 1 1 calc R U .
C3 C 0.2537(3) -0.1911(3) 0.4717(2) 0.0280(7) Uani 1 1 d . . .
H3 H 0.2977 -0.2746 0.4934 0.034 Uiso 1 1 calc R U .
C4 C 0.1959(3) -0.1454(3) 0.3901(2) 0.0250(7) Uani 1 1 d . . .
C5 C 0.1690(3) -0.2069(3) 0.3280(2) 0.0264(7) Uani 1 1 d . . .
C6 C 0.0768(3) -0.1469(3) 0.2622(2) 0.0269(7) Uani 1 1 d . . .
C7 C 0.0376(4) -0.2001(3) 0.1994(2) 0.0315(8) Uani 1 1 d . . .
H7 H 0.0739 -0.2833 0.1917 0.038 Uiso 1 1 calc R U .
C8 C -0.0608(4) -0.1112(3) 0.1524(2) 0.0311(8) Uani 1 1 d . . .
H8 H -0.1038 -0.1237 0.1082 0.037 Uiso 1 1 calc R U .
C9 C -0.0870(3) 0.0047(3) 0.1823(2) 0.0271(7) Uani 1 1 d . . .
C10 C -0.1819(3) 0.1223(3) 0.1535(2) 0.0264(7) Uani 1 1 d . . .
C11 C -0.2036(3) 0.2335(3) 0.1856(2) 0.0280(7) Uani 1 1 d . . .
C12 C -0.2995(3) 0.3542(3) 0.1611(2) 0.0312(8) Uani 1 1 d . . .
H12 H -0.3601 0.3751 0.1177 0.037 Uiso 1 1 calc R U .
C13 C -0.2879(3) 0.4336(3) 0.2114(2) 0.0303(8) Uani 1 1 d . . .
H13 H -0.3400 0.5174 0.2083 0.036 Uiso 1 1 calc R U .
C14 C -0.1829(3) 0.3679(3) 0.2700(2) 0.0255(7) Uani 1 1 d . . .
C15 C -0.1452(3) 0.4108(3) 0.3377(2) 0.0264(7) Uani 1 1 d . . .
C16 C -0.0504(3) 0.3338(3) 0.3986(2) 0.0255(7) Uani 1 1 d . . .
C17 C -0.0160(3) 0.3494(3) 0.4782(2) 0.0259(7) Uani 1 1 d . . .
H17 H -0.0477 0.4228 0.5012 0.031 Uiso 1 1 calc R U .
C18 C 0.0723(3) 0.2376(3) 0.5157(2) 0.0288(8) Uani 1 1 d . . .
H18 H 0.1088 0.2218 0.5688 0.035 Uiso 1 1 calc R U .
C19 C 0.0972(3) 0.1513(3) 0.4592(2) 0.0259(7) Uani 1 1 d . . .
C25 C 0.2372(3) -0.3448(3) 0.3349(2) 0.0259(7) Uani 1 1 d . . .
C26 C 0.3777(3) -0.3933(3) 0.3444(2) 0.0300(8) Uani 1 1 d . . .
H26 H 0.4276 -0.3396 0.3480 0.036 Uiso 1 1 calc R U .
C27 C 0.4433(3) -0.5212(3) 0.3484(2) 0.0311(8) Uani 1 1 d . . .
H27 H 0.5365 -0.5516 0.3559 0.037 Uiso 1 1 calc R U .
C28 C 0.3738(4) -0.6045(3) 0.3415(2) 0.0303(8) Uani 1 1 d . . .
C29 C 0.4466(4) -0.7415(3) 0.3404(2) 0.0363(9) Uani 1 1 d . . .
H29A H 0.4200 -0.7659 0.2924 0.054 Uiso 1 1 calc R U .
H29B H 0.4234 -0.7906 0.3913 0.054 Uiso 1 1 calc R U .
H29C H 0.5429 -0.7552 0.3369 0.054 Uiso 1 1 calc R U .
C30 C 0.2329(4) -0.5560(3) 0.3344(2) 0.0303(8) Uani 1 1 d . . .
H30 H 0.1830 -0.6099 0.3312 0.036 Uiso 1 1 calc R U .
C31 C 0.1660(3) -0.4292(3) 0.3322(2) 0.0285(8) Uani 1 1 d . . .
H31 H 0.0720 -0.3999 0.3289 0.034 Uiso 1 1 calc R U .
C32 C -0.2688(4) 0.1288(3) 0.0822(2) 0.0300(8) Uani 1 1 d . . .
C33 C -0.2132(4) 0.1096(4) 0.0030(2) 0.0427(10) Uani 1 1 d . . .
H33 H -0.1198 0.0918 -0.0065 0.051 Uiso 1 1 calc R U .
C34 C -0.2935(5) 0.1165(5) -0.0623(3) 0.0523(12) Uani 1 1 d . . .
H34 H -0.2530 0.1016 -0.1148 0.063 Uiso 1 1 calc R U .
C35 C -0.4335(4) 0.1451(4) -0.0516(2) 0.0418(10) Uani 1 1 d . . .
C36 C -0.5215(5) 0.1572(5) -0.1247(3) 0.0578(13) Uani 1 1 d . . .
H36A H -0.6097 0.1536 -0.1033 0.087 Uiso 1 1 calc R U .
H36B H -0.4802 0.0897 -0.1558 0.087 Uiso 1 1 calc R U .
H36C H -0.5303 0.2360 -0.1612 0.087 Uiso 1 1 calc R U .
C37 C -0.4895(4) 0.1620(4) 0.0279(3) 0.0432(10) Uani 1 1 d . . .
H37 H -0.5828 0.1792 0.0372 0.052 Uiso 1 1 calc R U .
C38 C -0.4081(4) 0.1536(4) 0.0946(2) 0.0378(9) Uani 1 1 d . . .
H38 H -0.4479 0.1648 0.1478 0.045 Uiso 1 1 calc R U .
C39 C -0.2176(3) 0.5428(3) 0.3497(2) 0.0260(7) Uani 1 1 d . . .
C40 C -0.2132(3) 0.6443(3) 0.2866(2) 0.0294(8) Uani 1 1 d . . .
H40 H -0.1617 0.6293 0.2372 0.035 Uiso 1 1 calc R U .
C41 C -0.2842(3) 0.7666(3) 0.2962(2) 0.0313(8) Uani 1 1 d . . .
H41 H -0.2789 0.8322 0.2534 0.038 Uiso 1 1 calc R U .
C42 C -0.3628(3) 0.7931(3) 0.3684(2) 0.0296(8) Uani 1 1 d . . .
C43 C -0.4440(4) 0.9267(3) 0.3770(3) 0.0394(9) Uani 1 1 d . . .
H43A H -0.4146 0.9838 0.3336 0.059 Uiso 1 1 calc R U .
H43B H -0.4302 0.9426 0.4314 0.059 Uiso 1 1 calc R U .
H43C H -0.5388 0.9386 0.3714 0.059 Uiso 1 1 calc R U .
C44 C -0.3656(3) 0.6935(3) 0.4322(2) 0.0305(8) Uani 1 1 d . . .
H44 H -0.4164 0.7094 0.4817 0.037 Uiso 1 1 calc R U .
C45 C -0.2939(3) 0.5704(3) 0.4234(2) 0.0279(7) Uani 1 1 d . . .
H45 H -0.2969 0.5054 0.4674 0.033 Uiso 1 1 calc R U .
N21 N 0.1467(3) -0.0174(3) 0.38414(17) 0.0259(6) Uani 1 1 d . . .
N22 N 0.0244(3) 0.2138(3) 0.38790(17) 0.0255(6) Uani 1 1 d . . .
N23 N -0.1333(3) 0.2448(3) 0.25173(17) 0.0267(6) Uani 1 1 d . . .
N24 N -0.0020(3) -0.0186(3) 0.24961(17) 0.0265(6) Uani 1 1 d . . .
Cl Cl 0.21863(9) 0.16740(9) 0.19534(6) 0.0398(2) Uani 1 1 d . . .
Sn Sn 0.04977(2) 0.11974(2) 0.28870(2) 0.02434(8) Uani 1 1 d . . .
C50 C 0.0794(7) 0.4692(6) 0.0091(4) 0.107(3) Uani 1 1 d . . .
H50A H 0.0946 0.3839 0.0389 0.128 Uiso 1 1 calc R U .
H50B H 0.1300 0.4648 -0.0445 0.128 Uiso 1 1 calc R U .
C51 C 0.1346(8) 0.5406(7) 0.0606(5) 0.113(3) Uani 1 1 d . . .
H51A H 0.0844 0.5436 0.1144 0.136 Uiso 1 1 calc R U .
H51B H 0.1168 0.6263 0.0312 0.136 Uiso 1 1 calc R U .
C52 C 0.2875(8) 0.4864(6) 0.0783(5) 0.118(3) Uani 1 1 d . . .
H52A H 0.3006 0.4141 0.1229 0.141 Uiso 1 1 calc R U .
H52B H 0.3352 0.4568 0.0279 0.141 Uiso 1 1 calc R U .
C53 C 0.3399(10) 0.5577(9) 0.0985(6) 0.057(2) Uani 0.5 1 d . . P
H53A H 0.4346 0.5151 0.1077 0.085 Uiso 0.5 1 calc R U P
H53B H 0.2962 0.5856 0.1495 0.085 Uiso 0.5 1 calc R U P
H53C H 0.3304 0.6288 0.0542 0.085 Uiso 0.5 1 calc R U P

loop_
_atom_site_aniso_label
_atom_site_aniso_U_11
_atom_site_aniso_U_22
_atom_site_aniso_U_33
_atom_site_aniso_U_23
_atom_site_aniso_U_13
_atom_site_aniso_U_12
C1 0.0228(16) 0.0266(18) 0.0278(17) -0.0048(14) -0.0083(13) -0.0075(14)
C2 0.0258(17) 0.0304(19) 0.0298(18) -0.0023(15) -0.0101(14) -0.0096(15)
C3 0.0242(17) 0.0249(18) 0.0337(19) -0.0035(15) -0.0042(14) -0.0059(14)
C4 0.0221(16) 0.0230(17) 0.0308(18) -0.0075(14) -0.0026(14) -0.0060(13)
C5 0.0216(16) 0.0250(18) 0.0313(18) -0.0053(14) -0.0004(14) -0.0051(14)
C6 0.0270(17) 0.0244(18) 0.0294(18) -0.0087(14) 0.0011(14) -0.0062(14)
C7 0.0349(19) 0.0307(19) 0.0318(19) -0.0102(15) 0.0004(15) -0.0117(16)
C8 0.037(2) 0.034(2) 0.0255(18) -0.0080(15) -0.0022(15) -0.0136(16)
C9 0.0306(18) 0.0321(19) 0.0217(17) -0.0068(14) -0.0016(14) -0.0125(15)
C10 0.0228(16) 0.0345(19) 0.0248(17) -0.0078(14) -0.0041(13) -0.0102(15)
C11 0.0278(18) 0.0328(19) 0.0229(17) -0.0036(14) -0.0041(14) -0.0085(15)
C12 0.0326(19) 0.032(2) 0.0288(18) -0.0011(15) -0.0151(15) -0.0079(16)
C13 0.0286(18) 0.0291(19) 0.0306(18) -0.0037(15) -0.0086(15) -0.0041(15)
C14 0.0254(17) 0.0220(17) 0.0275(17) -0.0024(14) -0.0068(14) -0.0044(14)
C15 0.0268(17) 0.0301(18) 0.0237(17) -0.0051(14) -0.0023(14) -0.0101(14)
C16 0.0229(16) 0.0275(18) 0.0256(17) -0.0037(14) -0.0022(13) -0.0070(14)
C17 0.0282(17) 0.0241(17) 0.0289(18) -0.0078(14) -0.0058(14) -0.0096(14)
C18 0.0267(18) 0.034(2) 0.0263(18) -0.0053(15) -0.0067(14) -0.0086(15)
C19 0.0216(16) 0.0313(19) 0.0239(17) -0.0014(14) -0.0037(13) -0.0079(14)
C25 0.0256(17) 0.0233(17) 0.0289(18) -0.0071(14) -0.0011(14) -0.0058(14)
C26 0.0247(17) 0.0294(19) 0.038(2) -0.0080(15) -0.0010(15) -0.0103(15)
C27 0.0257(18) 0.0284(19) 0.037(2) -0.0074(15) -0.0046(15) -0.0027(15)
C28 0.0324(19) 0.0251(18) 0.0314(19) -0.0062(14) -0.0013(15) -0.0054(15)
C29 0.041(2) 0.0224(18) 0.043(2) -0.0079(16) -0.0065(17) -0.0027(16)
C30 0.0342(19) 0.0269(18) 0.0336(19) -0.0064(15) -0.0029(15) -0.0133(15)
C31 0.0262(17) 0.0293(19) 0.0316(19) -0.0094(15) -0.0018(14) -0.0079(15)
C32 0.0347(19) 0.0309(19) 0.0272(18) -0.0065(15) -0.0052(15) -0.0117(16)
C33 0.041(2) 0.063(3) 0.031(2) -0.0103(19) -0.0035(17) -0.024(2)
C34 0.059(3) 0.080(3) 0.030(2) -0.016(2) -0.0035(19) -0.033(3)
C35 0.049(2) 0.042(2) 0.039(2) -0.0056(18) -0.0161(19) -0.0179(19)
C36 0.074(3) 0.061(3) 0.046(3) -0.005(2) -0.031(2) -0.025(3)
C37 0.033(2) 0.049(3) 0.050(3) -0.013(2) -0.0116(18) -0.0104(19)
C38 0.034(2) 0.046(2) 0.034(2) -0.0111(17) -0.0049(16) -0.0100(18)
C39 0.0253(17) 0.0239(17) 0.0298(18) -0.0054(14) -0.0082(14) -0.0063(14)
C40 0.0246(17) 0.033(2) 0.0306(18) -0.0047(15) -0.0063(14) -0.0083(15)
C41 0.0316(19) 0.0242(18) 0.037(2) 0.0036(15) -0.0161(16) -0.0076(15)
C42 0.0232(17) 0.0296(19) 0.037(2) -0.0077(15) -0.0103(15) -0.0056(14)
C43 0.039(2) 0.0236(19) 0.051(2) -0.0056(17) -0.0082(18) -0.0013(16)
C44 0.0271(18) 0.0316(19) 0.0338(19) -0.0073(15) -0.0056(15) -0.0082(15)
C45 0.0278(18) 0.0239(18) 0.0320(19) -0.0013(14) -0.0082(14) -0.0080(14)
N21 0.0246(14) 0.0249(15) 0.0280(15) -0.0073(12) -0.0036(12) -0.0051(12)
N22 0.0230(14) 0.0252(15) 0.0283(15) -0.0056(12) -0.0061(11) -0.0054(12)
N23 0.0289(15) 0.0252(15) 0.0254(14) -0.0071(12) -0.0066(12) -0.0043(12)
N24 0.0269(14) 0.0254(15) 0.0259(15) -0.0036(12) -0.0034(12) -0.0058(12)
Cl 0.0396(5) 0.0456(6) 0.0380(5) -0.0086(4) 0.0072(4) -0.0200(4)
Sn 0.02427(12) 0.02342(12) 0.02541(13) -0.00557(9) -0.00449(8) -0.00555(9)
C50 0.149(6) 0.057(4) 0.096(5) -0.016(4) 0.044(5) -0.018(4)
C51 0.137(7) 0.071(4) 0.135(6) -0.036(4) 0.040(5) -0.037(5)
C52 0.102(6) 0.061(4) 0.148(7) 0.020(5) 0.040(5) -0.001(4)
C53 0.059(6) 0.037(5) 0.065(6) -0.004(5) -0.005(5) -0.004(5)

loop_
_atom_type_symbol
_atom_type_description
_atom_type_scat_dispersion_real
_atom_type_scat_dispersion_imag
_atom_type_scat_source
C C 0.0033 0.0016 'International Tables Vol C Tables 4.2.6.8 and 6.1.1.4'
H H 0.0000 0.0000 'International Tables Vol C Tables 4.2.6.8 and 6.1.1.4'
N N 0.0061 0.0033 'International Tables Vol C Tables 4.2.6.8 and 6.1.1.4'
Cl Cl 0.1484 0.1585 'International Tables Vol C Tables 4.2.6.8 and 6.1.1.4'
Sn Sn -0.6537 1.4246 'International Tables Vol C Tables 4.2.6.8 and 6.1.1.4'

loop_
_geom_angle_atom_site_label_1
_geom_angle_atom_site_label_2
_geom_angle_atom_site_label_3
_geom_angle
_geom_angle_site_symmetry_1
_geom_angle_site_symmetry_3
N21 C1 C2 106.8(3) . .
N21 C1 C19 113.6(3) . .
C2 C1 C19 139.2(3) . .
C3 C2 C1 107.9(3) . .
C3 C2 H2 126.1 . .
C1 C2 H2 126.1 . .
C2 C3 C4 108.3(3) . .
C2 C3 H3 125.9 . .
C4 C3 H3 125.9 . .
N21 C4 C5 121.3(3) . .
N21 C4 C3 105.6(3) . .
C5 C4 C3 132.5(3) . .
C4 C5 C6 124.2(3) . .
C4 C5 C25 117.7(3) . .
C6 C5 C25 118.1(3) . .
C5 C6 N24 125.3(3) . .
C5 C6 C7 128.9(3) . .
N24 C6 C7 105.8(3) . .
C8 C7 C6 109.8(3) . .
C8 C7 H7 125.1 . .
C6 C7 H7 125.1 . .
C7 C8 C9 108.4(3) . .
C7 C8 H8 125.8 . .
C9 C8 H8 125.8 . .
N24 C9 C10 124.3(3) . .
N24 C9 C8 107.0(3) . .
C10 C9 C8 128.7(3) . .
C11 C10 C9 126.2(3) . .
C11 C10 C32 116.8(3) . .
C9 C10 C32 117.0(3) . .
N23 C11 C10 124.7(3) . .
N23 C11 C12 106.1(3) . .
C10 C11 C12 129.2(3) . .
C13 C12 C11 109.0(3) . .
C13 C12 H12 125.5 . .
C11 C12 H12 125.5 . .
C12 C13 C14 109.2(3) . .
C12 C13 H13 125.4 . .
C14 C13 H13 125.4 . .
C15 C14 N23 126.2(3) . .
C15 C14 C13 128.1(3) . .
N23 C14 C13 105.4(3) . .
C14 C15 C16 124.0(3) . .
C14 C15 C39 117.7(3) . .
C16 C15 C39 118.1(3) . .
N22 C16 C15 120.3(3) . .
N22 C16 C17 106.2(3) . .
C15 C16 C17 133.4(3) . .
C18 C17 C16 108.7(3) . .
C18 C17 H17 125.6 . .
C16 C17 H17 125.6 . .
C17 C18 C19 107.6(3) . .
C17 C18 H18 126.2 . .
C19 C18 H18 126.2 . .
N22 C19 C18 107.0(3) . .
N22 C19 C1 113.7(3) . .
C18 C19 C1 139.0(3) . .
C31 C25 C26 117.8(3) . .
C31 C25 C5 122.5(3) . .
C26 C25 C5 119.8(3) . .
C27 C26 C25 120.5(3) . .
C27 C26 H26 119.8 . .
C25 C26 H26 119.8 . .
C28 C27 C26 121.9(3) . .
C28 C27 H27 119.0 . .
C26 C27 H27 119.0 . .
C27 C28 C30 117.3(3) . .
C27 C28 C29 121.6(3) . .
C30 C28 C29 121.0(3) . .
C28 C29 H29A 109.5 . .
C28 C29 H29B 109.5 . .
H29A C29 H29B 109.5 . .
C28 C29 H29C 109.5 . .
H29A C29 H29C 109.5 . .
H29B C29 H29C 109.5 . .
C31 C30 C28 121.2(3) . .
C31 C30 H30 119.4 . .
C28 C30 H30 119.4 . .
C30 C31 C25 121.2(3) . .
C30 C31 H31 119.4 . .
C25 C31 H31 119.4 . .
C33 C32 C38 118.0(3) . .
C33 C32 C10 121.4(3) . .
C38 C32 C10 120.6(3) . .
C34 C33 C32 121.2(4) . .
C34 C33 H33 119.4 . .
C32 C33 H33 119.4 . .
C33 C34 C35 121.5(4) . .
C33 C34 H34 119.2 . .
C35 C34 H34 119.2 . .
C37 C35 C34 117.6(3) . .
C37 C35 C36 121.3(4) . .
C34 C35 C36 121.1(4) . .
C35 C36 H36A 109.5 . .
C35 C36 H36B 109.5 . .
H36A C36 H36B 109.5 . .
C35 C36 H36C 109.5 . .
H36A C36 H36C 109.5 . .
H36B C36 H36C 109.5 . .
C35 C37 C38 121.0(4) . .
C35 C37 H37 119.5 . .
C38 C37 H37 119.5 . .
C32 C38 C37 120.7(4) . .
C32 C38 H38 119.7 . .
C37 C38 H38 119.7 . .
C45 C39 C40 117.2(3) . .
C45 C39 C15 121.6(3) . .
C40 C39 C15 121.1(3) . .
C41 C40 C39 121.3(3) . .
C41 C40 H40 119.4 . .
C39 C40 H40 119.4 . .
C42 C41 C40 121.3(3) . .
C42 C41 H41 119.4 . .
C40 C41 H41 119.4 . .
C41 C42 C44 118.0(3) . .
C41 C42 C43 120.8(3) . .
C44 C42 C43 121.2(3) . .
C42 C43 H43A 109.5 . .
C42 C43 H43B 109.5 . .
H43A C43 H43B 109.5 . .
C42 C43 H43C 109.5 . .
H43A C43 H43C 109.5 . .
H43B C43 H43C 109.5 . .
C42 C44 C45 121.2(3) . .
C42 C44 H44 119.4 . .
C45 C44 H44 119.4 . .
C44 C45 C39 121.0(3) . .
C44 C45 H45 119.5 . .
C39 C45 H45 119.5 . .
C4 N21 C1 111.4(3) . .
C4 N21 Sn 131.2(2) . .
C1 N21 Sn 117.3(2) . .
C16 N22 C19 110.3(3) . .
C16 N22 Sn 132.4(2) . .
C19 N22 Sn 117.3(2) . .
C11 N23 C14 110.2(3) . .
C11 N23 Sn 122.9(2) . .
C14 N23 Sn 124.3(2) . .
C9 N24 C6 109.0(3) . .
C9 N24 Sn 122.6(2) . .
C6 N24 Sn 124.4(2) . .
N24 Sn N22 141.89(11) . .
N24 Sn N23 89.91(11) . .
N22 Sn N23 85.15(10) . .
N24 Sn N21 85.74(11) . .
N22 Sn N21 76.92(11) . .
N23 Sn N21 144.21(11) . .
N24 Sn Cl 107.97(8) . .
N22 Sn Cl 109.46(8) . .
N23 Sn Cl 108.25(8) . .
N21 Sn Cl 106.87(8) . .
C51 C50 C50 113.9(7) . 2_565
C51 C50 H50A 108.8 . .
C50 C50 H50A 108.8 2_565 .
C51 C50 H50B 108.8 . .
C50 C50 H50B 108.8 2_565 .
H50A C50 H50B 107.7 . .
C50 C51 C52 115.9(6) . .
C50 C51 H51A 108.3 . .
C52 C51 H51A 108.3 . .
C50 C51 H51B 108.3 . .
C52 C51 H51B 108.3 . .
H51A C51 H51B 107.4 . .
C53 C52 C51 116.2(7) . .
C53 C52 H52A 108.2 . .
C51 C52 H52A 108.2 . .
C53 C52 H52B 108.2 . .
C51 C52 H52B 108.2 . .
H52A C52 H52B 107.4 . .
C52 C53 H53A 109.5 . .
C52 C53 H53B 109.5 . .
H53A C53 H53B 109.5 . .
C52 C53 H53C 109.5 . .
H53A C53 H53C 109.5 . .
H53B C53 H53C 109.5 . .

loop_
_geom_bond_atom_site_label_1
_geom_bond_atom_site_label_2
_geom_bond_distance
_geom_bond_site_symmetry_2
C1 N21 1.375(4) .
C1 C2 1.412(4) .
C1 C19 1.438(5) .
C2 C3 1.387(5) .
C2 H2 0.9300 .
C3 C4 1.432(5) .
C3 H3 0.9300 .
C4 N21 1.371(4) .
C4 C5 1.417(5) .
C5 C6 1.417(5) .
C5 C25 1.491(4) .
C6 N24 1.417(4) .
C6 C7 1.420(5) .
C7 C8 1.358(5) .
C7 H7 0.9300 .
C8 C9 1.425(5) .
C8 H8 0.9300 .
C9 N24 1.394(4) .
C9 C10 1.413(5) .
C10 C11 1.401(5) .
C10 C32 1.501(4) .
C11 N23 1.393(4) .
C11 C12 1.427(5) .
C12 C13 1.360(5) .
C12 H12 0.9300 .
C13 C14 1.431(4) .
C13 H13 0.9300 .
C14 C15 1.407(5) .
C14 N23 1.409(4) .
C15 C16 1.417(4) .
C15 C39 1.493(5) .
C16 N22 1.376(4) .
C16 C17 1.419(4) .
C17 C18 1.379(4) .
C17 H17 0.9300 .
C18 C19 1.412(5) .
C18 H18 0.9300 .
C19 N22 1.382(4) .
C25 C31 1.394(5) .
C25 C26 1.399(5) .
C26 C27 1.391(5) .
C26 H26 0.9300 .
C27 C28 1.386(5) .
C27 H27 0.9300 .
C28 C30 1.398(5) .
C28 C29 1.505(5) .
C29 H29A 0.9600 .
C29 H29B 0.9600 .
C29 H29C 0.9600 .
C30 C31 1.385(5) .
C30 H30 0.9300 .
C31 H31 0.9300 .
C32 C33 1.380(5) .
C32 C38 1.386(5) .
C33 C34 1.377(5) .
C33 H33 0.9300 .
C34 C35 1.387(6) .
C34 H34 0.9300 .
C35 C37 1.379(5) .
C35 C36 1.515(5) .
C36 H36A 0.9600 .
C36 H36B 0.9600 .
C36 H36C 0.9600 .
C37 C38 1.398(5) .
C37 H37 0.9300 .
C38 H38 0.9300 .
C39 C45 1.396(5) .
C39 C40 1.399(5) .
C40 C41 1.385(5) .
C40 H40 0.9300 .
C41 C42 1.383(5) .
C41 H41 0.9300 .
C42 C44 1.387(5) .
C42 C43 1.513(5) .
C43 H43A 0.9600 .
C43 H43B 0.9600 .
C43 H43C 0.9600 .
C44 C45 1.391(5) .
C44 H44 0.9300 .
C45 H45 0.9300 .
N21 Sn 2.051(3) .
N22 Sn 2.038(3) .
N23 Sn 2.043(3) .
N24 Sn 2.033(3) .
Cl Sn 2.3347(9) .
C50 C51 1.521(10) .
C50 C50 1.606(14) 2_565
C50 H50A 0.9700 .
C50 H50B 0.9700 .
C51 C52 1.543(10) .
C51 H51A 0.9700 .
C51 H51B 0.9700 .
C52 C53 1.213(11) .
C52 H52A 0.9700 .
C52 H52B 0.9700 .
C53 H53A 0.9600 .
C53 H53B 0.9600 .
C53 H53C 0.9600 .
